data_2001259
loop_
_publ_author_name
'Nguyen-Ngoc, S.'
'Nguyen-Ngoc, H.'
'Khuong-Huu, F.'
'Khuong-Huu, Q.'
'Chiaroni, A.'
'Riche, C.'

_publ_contact_author
;
      Dr Claude Riche
      Institut de Chimie des Substances Naturelles
      C.N.R.S.
      91198 Gif-sur-Yvette CEDEX
      France
;
_publ_section_title
;
 Study of cerleaside A, a glycoside from <i>Cerbera odollam</i>
;
_journal_coeditor_code PA1053
_journal_issue 11
_journal_name_full 'Acta Crystallographica Section C'
_journal_page_first 2020
_journal_page_last 2022
_journal_paper_doi 10.1107/S0108270193004500
_journal_volume 49
_journal_year 1993
_chemical_formula_moiety ' C30 H44 O8, H2 O '
_chemical_formula_sum 'C30 H46 O9'
_chemical_formula_weight 550.69
_chemical_melting_point 482.0(10)
_chemical_name_systematic cerleaside-A
_space_group_IT_number 4
_symmetry_cell_setting monoclinic
_symmetry_space_group_name_Hall 'P 2yb'
_symmetry_space_group_name_H-M 'P 1 21 1'
_atom_type_scat_source International_Tables_Vol_IV_table_2.2B
_cell_angle_alpha 90.00
_cell_angle_beta 91.26(3)
_cell_angle_gamma 90.00
_cell_formula_units_Z 2
_cell_length_a 7.687(3)
_cell_length_b 11.553(5)
_cell_length_c 16.003(8)
_cell_measurement_reflns_used 25
_cell_measurement_temperature 293
_cell_measurement_theta_max 16.8
_cell_measurement_theta_min 10.7
_cell_volume 1420.8(11)
_computing_data_collection 'Nonius CAD4 software (Enraf-Nonius, 1989)'
_computing_data_reduction 'NONIUS (Riche, 1989)'
_computing_molecular_graphics 'R3M  (Riche,1983)  ORTEP (Johnson, 1963)'
_computing_publication_material 'ACTACIF (Riche, 1992)'
_computing_structure_refinement 'SHELX76   (Sheldrick, 1976)'
_computing_structure_solution 'SHELXS86  (Sheldrick, 1985)'
_diffrn_ambient_temperature 293
_diffrn_measurement_device 'Nonius CAD4 diffractometer'
_diffrn_measurement_method \q/2\q
_diffrn_radiation_monochromator graphite
_diffrn_radiation_source 'X-ray tube'
_diffrn_radiation_type 'Cu K\a'
_diffrn_radiation_wavelength 1.5418
_diffrn_reflns_av_R_equivalents 0.067
_diffrn_reflns_limit_h_max 9
_diffrn_reflns_limit_h_min -9
_diffrn_reflns_limit_k_max 13
_diffrn_reflns_limit_k_min -13
_diffrn_reflns_limit_l_max 18
_diffrn_reflns_limit_l_min 0
_diffrn_reflns_number 4447
_diffrn_reflns_theta_max 64.93
_diffrn_reflns_theta_min 2.76
_diffrn_standards_decay_% 0
_diffrn_standards_interval_time 60
_diffrn_standards_number 3
_exptl_absorpt_coefficient_mu 0.73
_exptl_absorpt_correction_type none
_exptl_crystal_colour colourless
_exptl_crystal_density_diffrn 1.29
_exptl_crystal_description prism
_exptl_crystal_F_000 596.00
_exptl_crystal_size_max 0.50
_exptl_crystal_size_mid 0.35
_exptl_crystal_size_min 0.25
_refine_diff_density_max 0.23
_refine_diff_density_min -0.25
_refine_ls_extinction_method none
_refine_ls_goodness_of_fit_obs 1.45
_refine_ls_hydrogen_treatment noref
_refine_ls_matrix_type full
_refine_ls_number_parameters 360
_refine_ls_number_reflns 2200
_refine_ls_R_factor_obs 0.048
_refine_ls_shift/esd_max 0.16
_refine_ls_structure_factor_coef F
_refine_ls_weighting_details 'w = 1/[\s~2~(F)+0.00220F^2^]'
_refine_ls_weighting_scheme calc
_refine_ls_wR_factor_obs 0.066
_reflns_number_observed 2205
_reflns_number_total 2542
_reflns_observed_criterion I>3.0\s(I)
_cod_data_source_file pa1053.cif
_cod_data_source_block cerleaside-A
_cod_depositor_comments
;
 Increasing the number of attached hydrogen atoms for atoms 'W1' and 'W2'
 from 1 to 2.

 Antanas Vaitkus,
 2017-03-23

  After consulting the original paper,
  http://scripts.iucr.org/cgi-bin/paper?S0108270193004500 (DOI
  10.1107/S0108270193004500), the following amendments of this entry
  were performed:

  1. the _atom_site_type_symbol was added, to prevent confusion of the
     'HO*' Hydrohen atoms with Holmium, and of the 'W*' water
     molecules with Tungsten (Wolfram);

  2. the '_atom_site_occupancy' and '_atom_site_attached_hydrogens'
     data items were added, to note that the W1 and W2 water molecules
     have 0.5 occupancy, and that each of them represented by the
     central Oxygen atom, has two more Hydrogens attached.

  With these changes, the author-supplied summary formula can be
  correctly computed from the atomic coordinates.

  Saulius Gra\<zulis
  2013-10-11

The following automatic conversions were performed:

'_refine_ls_weighting_scheme' value 'calc w =
1/[\s~2~(F)+0.00220F^2^]' was changed to 'calc'. New tag
'_refine_ls_weighting_details' was created. The value of the new tag
was set to 'w = 1/[\s~2~(F)+0.00220F^2^]'.

Automatic conversion script
Id: cif_fix_values 3143 2015-03-26 13:38:13Z robertas 
;
_cod_original_cell_volume 1420.8(10)
_cod_original_sg_symbol_H-M 'P 21'
_cod_original_formula_sum ' C30 H46 O9 '
_cod_database_code 2001259

loop_
_symmetry_equiv_pos_as_xyz
+x,+y,+z
-x,1/2+y,-z

loop_
_atom_site_aniso_label
_atom_site_aniso_U_11
_atom_site_aniso_U_22
_atom_site_aniso_U_33
_atom_site_aniso_U_12
_atom_site_aniso_U_13
_atom_site_aniso_U_23
C1 0.0234(16) 0.0323(17) 0.034(2) -0.0056(13) -0.0094(15) 0.0005(16)
C2 0.0338(18) 0.0348(18) 0.043(3) 0.0054(15) -0.0124(17) -0.0029(18)
C3 0.0390(19) 0.0235(15) 0.039(2) -0.0031(14) -0.0137(17) -0.0016(16)
C4 0.0350(19) 0.0375(19) 0.024(2) -0.0081(15) -0.0080(16) 0.0006(17)
C5 0.0263(17) 0.0357(18) 0.024(2) -0.0021(14) -0.0068(15) -0.0046(16)
C6 0.0227(17) 0.057(2) 0.031(2) -0.0003(16) -0.0019(15) -0.0026(18)
C7 0.0234(16) 0.0453(19) 0.028(2) -0.0128(15) -0.0067(14) 0.0028(17)
C8 0.0267(16) 0.0243(15) 0.0263(19) -0.0063(13) -0.0091(14) -0.0031(15)
C9 0.0232(16) 0.0212(14) 0.030(2) -0.0018(12) -0.0081(14) -0.0005(15)
C10 0.0238(15) 0.0187(15) 0.031(2) 0.0004(11) -0.0091(14) -0.0013(15)
C11 0.0247(18) 0.0425(19) 0.037(2) -0.0072(14) -0.0046(16) -0.0003(18)
C12 0.039(2) 0.038(2) 0.034(2) -0.0148(15) -0.0048(17) 0.0045(18)
C13 0.0340(18) 0.0288(17) 0.034(2) -0.0016(15) -0.0063(16) 0.0017(17)
C14 0.0285(17) 0.0258(15) 0.030(2) -0.0001(13) -0.0110(14) -0.0089(15)
C15 0.047(2) 0.0242(17) 0.034(2) -0.0043(15) -0.0144(18) -0.0015(16)
C16 0.042(2) 0.0307(17) 0.034(2) 0.0065(15) -0.0074(18) -0.0105(17)
C17 0.0325(19) 0.041(2) 0.025(2) -0.0032(15) -0.0049(15) -0.0004(18)
C18 0.059(3) 0.0345(19) 0.042(3) 0.0016(19) -0.011(2) 0.008(2)
C19 0.046(2) 0.0199(16) 0.042(2) 0.0010(15) -0.0122(18) -0.0037(17)
C20 0.0351(19) 0.0336(17) 0.033(2) 0.0010(15) -0.0072(16) -0.0041(17)
C21 0.044(2) 0.080(3) 0.029(2) -0.001(2) -0.0053(18) -0.000(3)
C22 0.042(2) 0.060(3) 0.043(3) 0.0018(19) -0.011(2) -0.014(2)
C23 0.040(2) 0.063(3) 0.032(2) -0.0049(19) -0.0082(17) -0.009(2)
O24 0.0475(18) 0.100(3) 0.0338(18) -0.0022(18) -0.0117(15) -0.0114(19)
O25 0.0395(18) 0.100(3) 0.073(3) -0.0127(17) -0.0095(17) -0.024(2)
O26 0.0379(15) 0.0494(16) 0.0418(18) 0.0157(12) -0.0082(13) -0.0008(14)
C1' 0.050(2) 0.0343(18) 0.043(3) -0.0051(17) -0.0271(19) 0.0117(19)
C2' 0.049(2) 0.043(2) 0.032(2) -0.0106(17) -0.0216(19) 0.0120(18)
C3' 0.048(2) 0.047(2) 0.020(2) -0.0071(17) -0.0114(17) 0.0030(17)
C4' 0.049(2) 0.0355(19) 0.025(2) -0.0082(15) -0.0155(17) 0.0023(17)
C5' 0.039(2) 0.0345(19) 0.033(2) -0.0021(15) -0.0153(17) -0.0017(17)
C6' 0.045(2) 0.056(3) 0.049(3) -0.006(2) -0.006(2) -0.010(2)
C7' 0.071(3) 0.083(4) 0.051(3) -0.025(3) 0.009(3) -0.018(3)
O1' 0.0460(16) 0.0313(13) 0.0254(15) -0.0020(10) -0.0222(12) 0.0043(11)
O2' 0.0594(19) 0.064(2) 0.053(2) -0.0181(17) -0.0140(16) 0.0274(18)
O3' 0.0570(19) 0.094(3) 0.0275(17) -0.0218(18) -0.0043(14) -0.0188(18)
O4' 0.0525(16) 0.0345(14) 0.0390(17) -0.0073(12) -0.0133(14) -0.0059(12)
O5' 0.0398(15) 0.0371(14) 0.0492(19) 0.0021(11) -0.0221(13) 0.0002(14)
W1 0.075(6) 0.089(6) 0.123(8) -0.027(5) -0.012(5) -0.009(6)
W2 0.219(14) 0.142(10) 0.127(10) -0.127(10) -0.120(10) 0.086(9)

loop_
_atom_site_attached_hydrogens
_atom_site_occupancy
_atom_site_type_symbol
_atom_site_label
_atom_site_fract_x
_atom_site_fract_y
_atom_site_fract_z
_atom_site_U_iso_or_equiv
_atom_site_thermal_displace_type
_atom_site_calc_flag
_atom_site_calc_attached_atom
0 1.0 C C1 0.4702(4) 0.0509 0.3789(2) 0.030(3) Uani ? ?
0 1.0 C C2 0.4258(5) 0.1667(4) 0.3374(3) 0.037(4) Uani ? ?
0 1.0 C C3 0.5598(5) 0.2037(4) 0.2749(3) 0.034(3) Uani ? ?
0 1.0 C C4 0.7406(5) 0.1994(4) 0.3145(2) 0.032(3) Uani ? ?
0 1.0 C C5 0.7844(4) 0.0828(4) 0.3552(2) 0.029(3) Uani ? ?
0 1.0 C C6 0.9699(5) 0.0858(5) 0.3929(3) 0.037(4) Uani ? ?
0 1.0 C C7 0.9837(4) 0.1713(4) 0.4654(2) 0.032(3) Uani ? ?
0 1.0 C C8 0.8551(4) 0.1498(4) 0.5353(2) 0.026(3) Uani ? ?
0 1.0 C C9 0.6648(4) 0.1269(4) 0.4997(2) 0.025(3) Uani ? ?
0 1.0 C C10 0.6528(4) 0.0457(4) 0.4221(2) 0.025(3) Uani ? ?
0 1.0 C C11 0.5409(5) 0.0931(4) 0.5710(3) 0.035(4) Uani ? ?
0 1.0 C C12 0.6172(5) 0.0121(4) 0.6395(3) 0.037(4) Uani ? ?
0 1.0 C C13 0.8092(5) 0.0300(4) 0.6683(3) 0.032(3) Uani ? ?
0 1.0 C C14 0.9176(4) 0.0507(4) 0.5913(2) 0.028(3) Uani ? ?
0 1.0 C C15 0.8585(5) 0.2602(4) 0.5912(3) 0.035(4) Uani ? ?
0 1.0 C C16 0.7777(5) 0.2521(4) 0.6778(3) 0.035(4) Uani ? ?
0 1.0 C C17 0.8276(5) 0.1402(4) 0.7252(2) 0.033(3) Uani ? ?
0 1.0 C C18 0.8690(6) -0.0776(5) 0.7169(3) 0.045(4) Uani ? ?
0 1.0 C C19 0.6806(5) -0.0821(4) 0.4455(3) 0.036(4) Uani ? ?
0 1.0 C C20 1.0053(5) 0.1535(4) 0.7659(3) 0.034(3) Uani ? ?
0 1.0 C C21 1.0282(6) 0.1497(6) 0.8584(3) 0.051(5) Uani ? ?
0 1.0 C C22 1.2858(6) 0.1972(5) 0.8021(3) 0.048(4) Uani ? ?
0 1.0 C C23 1.1604(5) 0.1788(5) 0.7335(3) 0.045(4) Uani ? ?
0 1.0 O O24 1.2059(4) 0.1801(5) 0.8752(2) 0.061(4) Uani ? ?
0 1.0 O O25 1.4349(4) 0.2287(5) 0.7995(3) 0.071(4) Uani ? ?
0 1.0 O O26 1.0481(4) -0.0046(4) 0.5777(2) 0.043(3) Uani ? ?
0 1.0 C C1' 0.4547(5) 0.1666(4) 0.1338(3) 0.042(4) Uani ? ?
0 1.0 C C2' 0.5228(6) 0.1174(5) 0.0536(3) 0.041(4) Uani ? ?
0 1.0 C C3' 0.5156(6) -0.0144(5) 0.0565(3) 0.038(4) Uani ? ?
0 1.0 C C4' 0.3304(6) -0.0528(5) 0.0734(3) 0.036(4) Uani ? ?
0 1.0 C C5' 0.2550(5) 0.0082(4) 0.1488(3) 0.036(4) Uani ? ?
0 1.0 C C6' 0.0623(6) -0.0102(5) 0.1551(3) 0.050(5) Uani ? ?
0 1.0 C C7' 0.7414(8) -0.0937(6) -0.0277(4) 0.068(6) Uani ? ?
0 1.0 O O1' 0.5620(3) 0.1301(4) 0.2018(2) 0.034(2) Uani ? ?
0 1.0 O O2' 0.6937(4) 0.1576(4) 0.0399(2) 0.059(3) Uani ? ?
0 1.0 O O3' 0.5625(4) -0.0647(5) -0.0222(2) 0.059(4) Uani ? ?
0 1.0 O O4' 0.3222(4) -0.1758(4) 0.0860(2) 0.042(3) Uani ? ?
0 1.0 O O5' 0.2768(4) 0.1320(4) 0.1436(2) 0.042(3) Uani ? ?
2 0.5 O W1 0.9489(12) 0.2866(9) 0.1174(8) 0.096(12) Uani ? ?
2 0.5 O W2 0.713(2) 0.4220(13) 0.1526(8) 0.163(19) Uani ? ?
0 1.0 H H1a 0.46404 -0.01077 0.33515 0.033 Uiso calc C1
0 1.0 H H1b 0.38109 0.03489 0.42205 0.033 Uiso calc C1
0 1.0 H H2a 0.41837 0.22746 0.38171 0.041 Uiso calc C2
0 1.0 H H2b 0.31024 0.15964 0.30788 0.041 Uiso calc C2
0 1.0 H H3 0.52668 0.28396 0.25747 0.037 Uiso calc C3
0 1.0 H H4a 0.74961 0.26106 0.35821 0.036 Uiso calc C4
0 1.0 H H4b 0.82743 0.21513 0.27026 0.036 Uiso calc C4
0 1.0 H H5 0.77641 0.02315 0.31003 0.032 Uiso calc C5
0 1.0 H H6a 1.05259 0.10952 0.34864 0.041 Uiso calc C6
0 1.0 H H6b 1.00181 0.00676 0.41352 0.041 Uiso calc C6
0 1.0 H H7a 0.96297 0.25091 0.44289 0.036 Uiso calc C7
0 1.0 H H7b 1.10426 0.16670 0.48997 0.036 Uiso calc C7
0 1.0 H H9 0.62309 0.20235 0.47613 0.027 Uiso calc C9
0 1.0 H H11a 0.43716 0.05379 0.54507 0.038 Uiso calc C11
0 1.0 H H11b 0.50270 0.16609 0.59882 0.038 Uiso calc C11
0 1.0 H H12a 0.60654 -0.06898 0.61808 0.041 Uiso calc C12
0 1.0 H H12b 0.54376 0.02096 0.68990 0.041 Uiso calc C12
0 1.0 H H15a 0.79551 0.32266 0.55961 0.039 Uiso calc C15
0 1.0 H H15b 0.98308 0.28314 0.59967 0.039 Uiso calc C15
0 1.0 H H16a 0.64818 0.25503 0.67078 0.039 Uiso calc C16
0 1.0 H H16b 0.81778 0.32003 0.71184 0.039 Uiso calc C16
0 1.0 H H17 0.74314 0.12743 0.77095 0.036 Uiso calc C17
0 1.0 H H18a 0.99287 -0.06752 0.73594 0.050 Uiso calc C18
0 1.0 H H18b 0.79412 -0.08849 0.76655 0.050 Uiso calc C18
0 1.0 H H18c 0.85930 -0.14715 0.67986 0.050 Uiso calc C18
0 1.0 H H19a 0.79700 -0.09161 0.47383 0.040 Uiso calc C19
0 1.0 H H19b 0.58752 -0.10739 0.48421 0.040 Uiso calc C19
0 1.0 H H19c 0.67541 -0.13066 0.39378 0.040 Uiso calc C19
0 1.0 H H21a 1.00327 0.07026 0.87981 0.056 Uiso calc C21
0 1.0 H H21b 0.94854 0.20634 0.88527 0.056 Uiso calc C21
0 1.0 H H23 1.18580 0.18420 0.67261 0.050 Uiso calc C23
0 1.0 H H1' 0.45770 0.25314 0.13211 0.047 Uiso calc C1'
0 1.0 H H2' 0.44767 0.14435 0.00564 0.046 Uiso calc C2'
0 1.0 H H3' 0.59915 -0.04041 0.10148 0.042 Uiso calc C3'
0 1.0 H H4' 0.25900 -0.03096 0.02284 0.040 Uiso calc C4'
0 1.0 H H5' 0.31916 -0.02549 0.19810 0.039 Uiso calc C5'
0 1.0 H H6'a 0.01877 0.03133 0.20537 0.055 Uiso calc C6'
0 1.0 H H6'b 0.00203 0.02068 0.10378 0.055 Uiso calc C6'
0 1.0 H H6'c 0.03754 -0.09480 0.16044 0.055 Uiso calc C6'
0 1.0 H H7'a 0.76364 -0.12788 -0.08384 0.075 Uiso calc C7'
0 1.0 H H7'b 0.81372 -0.02234 -0.01987 0.075 Uiso calc C7'
0 1.0 H H7'c 0.77314 -0.15120 0.01678 0.075 Uiso calc C7'
0 1.0 H HO2' 0.69019 0.21575 -0.00638 0.064 Uiso calc O2'
0 1.0 H HO4' 0.39008 -0.19619 0.13792 0.046 Uiso calc O4'

loop_
_geom_angle_atom_site_label_1
_geom_angle_atom_site_label_2
_geom_angle_atom_site_label_3
_geom_angle_site_symmetry_1
_geom_angle_site_symmetry_2
_geom_angle_site_symmetry_3
_geom_angle
_geom_angle_publ_flag
C2 C1 C10 . . . 114.7(3) yes
C1 C2 C3 . . . 112.7(3) yes
C2 C3 C4 . . . 110.2(3) yes
C2 C3 O1' . . . 112.9(3) yes
C4 C3 O1' . . . 107.0(3) yes
C3 C4 C5 . . . 113.4(3) yes
C4 C5 C6 . . . 109.9(3) yes
C4 C5 C10 . . . 113.4(3) yes
C6 C5 C10 . . . 110.5(3) yes
C5 C6 C7 . . . 111.2(4) yes
C6 C7 C8 . . . 114.6(3) yes
C7 C8 C9 . . . 111.8(3) yes
C7 C8 C14 . . . 110.6(3) yes
C7 C8 C15 . . . 106.5(3) yes
C9 C8 C14 . . . 111.3(3) yes
C9 C8 C15 . . . 110.3(3) yes
C14 C8 C15 . . . 106.1(3) yes
C8 C9 C10 . . . 115.2(3) yes
C8 C9 C11 . . . 110.8(3) yes
C10 C9 C11 . . . 114.1(3) yes
C1 C10 C5 . . . 106.3(3) yes
C1 C10 C9 . . . 111.6(3) yes
C1 C10 C19 . . . 105.4(3) yes
C5 C10 C9 . . . 110.9(3) yes
C5 C10 C19 . . . 110.2(3) yes
C9 C10 C19 . . . 112.2(3) yes
C9 C11 C12 . . . 116.3(3) yes
C11 C12 C13 . . . 118.3(4) yes
C12 C13 C14 . . . 108.4(3) yes
C12 C13 C17 . . . 110.7(3) yes
C12 C13 C18 . . . 108.4(4) yes
C14 C13 C17 . . . 107.4(3) yes
C14 C13 C18 . . . 112.0(4) yes
C17 C13 C18 . . . 110.0(4) yes
C8 C14 C13 . . . 115.0(3) yes
C8 C14 O26 . . . 122.8(4) yes
C13 C14 O26 . . . 122.1(4) yes
C8 C15 C16 . . . 117.8(4) yes
C15 C16 C17 . . . 113.2(4) yes
C13 C17 C16 . . . 112.1(3) yes
C13 C17 C20 . . . 113.7(3) yes
C16 C17 C20 . . . 109.9(3) yes
C17 C20 C21 . . . 120.9(4) yes
C17 C20 C23 . . . 131.2(4) yes
C21 C20 C23 . . . 107.7(4) yes
C20 C21 O24 . . . 105.8(4) yes
C23 C22 O24 . . . 109.0(4) yes
C23 C22 O25 . . . 129.2(5) yes
O24 C22 O25 . . . 121.7(5) yes
C20 C23 C22 . . . 108.6(4) yes
C21 O24 C22 . . . 108.9(4) yes
C2' C1' O1' . . . 109.6(4) yes
C2' C1' O5' . . . 109.7(4) yes
O1' C1' O5' . . . 111.9(4) yes
C1' C2' C3' . . . 109.7(4) yes
C1' C2' O2' . . . 110.5(4) yes
C3' C2' O2' . . . 111.5(4) yes
C2' C3' C4' . . . 109.3(4) yes
C2' C3' O3' . . . 111.5(4) yes
C4' C3' O3' . . . 106.9(4) yes
C3' C4' C5' . . . 112.3(4) yes
C3' C4' O4' . . . 110.9(4) yes
C5' C4' O4' . . . 109.2(4) yes
C4' C5' C6' . . . 112.4(4) yes
C4' C5' O5' . . . 111.5(4) yes
C6' C5' O5' . . . 105.1(4) yes
C3 O1' C1' . . . 115.4(3) yes
C3' O3' C7' . . . 114.3(4) yes
C1' O5' C5' . . . 113.2(3) yes

loop_
_geom_bond_atom_site_label_1
_geom_bond_atom_site_label_2
_geom_bond_site_symmetry_1
_geom_bond_site_symmetry_2
_geom_bond_distance
_geom_bond_publ_flag
C1 C2 . . 1.529(5) yes
C1 C10 . . 1.552(5) yes
C2 C3 . . 1.514(6) yes
C3 C4 . . 1.516(5) yes
C3 O1' . . 1.445(5) yes
C4 C5 . . 1.531(6) yes
C5 C6 . . 1.537(5) yes
C5 C10 . . 1.549(5) yes
C6 C7 . . 1.525(7) yes
C7 C8 . . 1.529(5) yes
C8 C9 . . 1.580(5) yes
C8 C14 . . 1.525(6) yes
C8 C15 . . 1.558(6) yes
C9 C10 . . 1.558(6) yes
C9 C11 . . 1.552(5) yes
C10 C19 . . 1.537(6) yes
C11 C12 . . 1.547(6) yes
C12 C13 . . 1.550(5) yes
C13 C14 . . 1.522(5) yes
C13 C17 . . 1.570(7) yes
C13 C18 . . 1.532(7) yes
C14 O26 . . 1.213(5) yes
C15 C16 . . 1.534(6) yes
C16 C17 . . 1.544(7) yes
C17 C20 . . 1.508(5) yes
C20 C21 . . 1.486(6) yes
C20 C23 . . 1.343(6) yes
C21 O24 . . 1.430(6) yes
C22 C23 . . 1.460(6) yes
C22 O24 . . 1.349(6) yes
C22 O25 . . 1.205(6) yes
C1' C2' . . 1.508(7) yes
C1' O1' . . 1.415(5) yes
C1' O5' . . 1.437(5) yes
C2' C3' . . 1.525(8) yes
C2' O2' . . 1.415(6) yes
C3' C4' . . 1.521(6) yes
C3' O3' . . 1.440(6) yes
C4' C5' . . 1.523(6) yes
C4' O4' . . 1.437(7) yes
C5' C6' . . 1.502(6) yes
C5' O5' . . 1.442(7) yes
C7' O3' . . 1.420(7) yes

loop_
_geom_torsion_atom_site_label_1
_geom_torsion_atom_site_label_2
_geom_torsion_atom_site_label_3
_geom_torsion_atom_site_label_4
_geom_torsion
_geom_torsion_publ_flag
C10 C1 C2 C3 55.2(3) yes
C1 C2 C3 C4 -51.6(4) yes
C2 C3 C4 C5 52.8(4) yes
C3 C4 C5 C10 -56.3(4) yes
C4 C5 C10 C1 53.6(3) yes
C5 C10 C1 C2 -53.7(3) yes
C10 C5 C6 C7 -59.9(4) yes
C5 C6 C7 C8 55.8(4) yes
C6 C7 C8 C9 -46.1(4) yes
C7 C8 C9 C10 42.8(3) yes
C8 C9 C10 C5 -48.3(3) yes
C9 C10 C5 C6 56.0(4) yes
C8 C9 C11 C12 -39.6(3) yes
C9 C11 C12 C13 38.2(4) yes
C11 C12 C13 C14 -43.0(4) yes
C12 C13 C14 C8 55.1(4) yes
C13 C14 C8 C9 -61.2(4) yes
C14 C8 C9 C11 50.1(3) yes
C14 C8 C15 C16 -47.3(4) yes
C8 C15 C16 C17 43.8(4) yes
C15 C16 C17 C13 -46.2(4) yes
C16 C17 C13 C14 55.0(4) yes
C17 C13 C14 C8 -64.6(4) yes
C13 C14 C8 C15 58.8(4) yes
C16 C17 C20 C21 116.7(5) yes
C16 C17 C20 C23 -57.2(4) yes
C4 C3 O1' C1' -146.4(5) yes
C3 O1' C1' C2' 155.8(5) yes
O1' C1' C2' C3' 62.2(4) yes
C1' C2' C3' C4' 56.0(4) yes
C2' C3' C4' C5' -51.0(4) yes
C3' C4' C5' O5' 50.4(4) yes
C4' C5' O5' C1' -55.7(4) yes
C5' O5' C1' C2' 61.4(4) yes
O5' C1' C2' C3' -61.0(4) yes
O2' C2' C3' O3' -63.3(4) yes
C2' C3' O3' C7' 93.2(5) yes
O3' C3' C4' O4' 65.7(4) yes
O4' C4' C5' C6' -68.4(4) yes
